data_4078702
loop_
_publ_author_name
'Wimberg, Jan'
'Meyer, Steffen'
'Dechert, Sebastian'
'Meyer, Franc'

_publ_section_title
;
 Gold(I), Gold(III), and Heterometallic Gold(I)--Silver(I) and
 Gold(I)--Copper(I) Complexes of a Pyridazine-Bridged NHC/Pyrazole Hybrid
 Ligand and Their Initial Application in Catalysis
;
_journal_issue 14
_journal_name_full Organometallics
_journal_page_first 5025
_journal_paper_doi 10.1021/om300335w
_journal_volume 31
_journal_year 2012
_chemical_formula_moiety 'C42 H44 Au Cu N12 2+, 0.75(C F3 O3 S -), 1.25(F6 P -), 2(C H2 Cl2)'
_chemical_formula_sum 'C44.75 H48 Au Cl4 Cu F9.75 N12 O2.25 P1.25 S0.75'
_chemical_formula_weight 1440.27
_chemical_name_systematic
;
 ?
;
_space_group_IT_number 14
_symmetry_cell_setting monoclinic
_symmetry_space_group_name_Hall '-P 2ybc'
_symmetry_space_group_name_H-M 'P 1 21/c 1'
_atom_sites_solution_hydrogens geom
_atom_sites_solution_primary direct
_atom_sites_solution_secondary difmap
_audit_creation_method SHELXL-97
_cell_angle_alpha 90.00
_cell_angle_beta 106.613(2)
_cell_angle_gamma 90.00
_cell_formula_units_Z 4
_cell_length_a 14.0308(3)
_cell_length_b 18.6868(3)
_cell_length_c 22.1264(5)
_cell_measurement_reflns_used 76734
_cell_measurement_temperature 133(2)
_cell_measurement_theta_max 26.79
_cell_measurement_theta_min 1.45
_cell_volume 5559.2(2)
_computing_cell_refinement 'X-AREA (Stoe & Cie, 2002)'
_computing_data_collection 'X-AREA (Stoe & Cie, 2002)'
_computing_data_reduction 'X-AREA (Stoe & Cie, 2002)'
_computing_molecular_graphics 'DIAMOND (Brandenburg, 2001)'
_computing_publication_material 'SHELXL-97 (Sheldrick, 1997)'
_computing_structure_refinement 'SHELXL-97 (Sheldrick, 1997)'
_computing_structure_solution 'SHELXS-97 (Sheldrick, 1990)'
_diffrn_ambient_temperature 133(2)
_diffrn_measured_fraction_theta_full 0.996
_diffrn_measured_fraction_theta_max 0.996
_diffrn_measurement_device_type 'Stoe IPDS II'
_diffrn_measurement_method \w
_diffrn_radiation_monochromator graphite
_diffrn_radiation_source 'fine-focus sealed tube'
_diffrn_radiation_type MoK\a
_diffrn_radiation_wavelength 0.71073
_diffrn_reflns_av_R_equivalents 0.0427
_diffrn_reflns_av_sigmaI/netI 0.0219
_diffrn_reflns_limit_h_max 17
_diffrn_reflns_limit_h_min -17
_diffrn_reflns_limit_k_max 23
_diffrn_reflns_limit_k_min -23
_diffrn_reflns_limit_l_max 28
_diffrn_reflns_limit_l_min -28
_diffrn_reflns_number 76734
_diffrn_reflns_theta_full 26.79
_diffrn_reflns_theta_max 26.79
_diffrn_reflns_theta_min 1.45
_exptl_absorpt_coefficient_mu 3.357
_exptl_absorpt_correction_T_max 0.5519
_exptl_absorpt_correction_T_min 0.3076
_exptl_absorpt_correction_type numerical
_exptl_absorpt_process_details 'X-RED (Stoe & Cie, 2002)'
_exptl_crystal_colour 'dark purple'
_exptl_crystal_density_diffrn 1.721
_exptl_crystal_density_method 'not measured'
_exptl_crystal_description block
_exptl_crystal_F_000 2852
_exptl_crystal_size_max 0.39
_exptl_crystal_size_mid 0.36
_exptl_crystal_size_min 0.15
_refine_diff_density_max 1.112
_refine_diff_density_min -1.872
_refine_diff_density_rms 0.084
_refine_ls_extinction_method none
_refine_ls_goodness_of_fit_ref 1.044
_refine_ls_hydrogen_treatment constr
_refine_ls_matrix_type full
_refine_ls_number_parameters 745
_refine_ls_number_reflns 11832
_refine_ls_number_restraints 18
_refine_ls_restrained_S_all 1.044
_refine_ls_R_factor_all 0.0542
_refine_ls_R_factor_gt 0.0447
_refine_ls_shift/su_max 0.002
_refine_ls_shift/su_mean 0.000
_refine_ls_structure_factor_coef Fsqd
_refine_ls_weighting_details 'calc w=1/[\s^2^(Fo^2^)+(0.0422P)^2^+14.5686P] where P=(Fo^2^+2Fc^2^)/3'
_refine_ls_weighting_scheme calc
_refine_ls_wR_factor_gt 0.0991
_refine_ls_wR_factor_ref 0.1038
_reflns_number_gt 10250
_reflns_number_total 11832
_reflns_threshold_expression >2sigma(I)
_cod_data_source_file om300335w_si_002.cif
_cod_data_source_block 6-jw53
_cod_depositor_comments
;
The following automatic conversions were performed:

'_symmetry_cell_setting' value 'Monoclinic' changed to 'monoclinic'
according to /home/saulius/struct/CIF-dictionaries/cif_core.dic
dictionary named 'cif_core.dic' version 2.4.2 from 2011-04-26.

Automatic conversion script
Id: cif_fix_values 1891 2012-01-12 08:04:46Z andrius 
;
_cod_original_cell_volume 5559.18(19)
_cod_original_sg_symbol_H-M 'P 21/c'
_cod_database_code 4078702

loop_
_symmetry_equiv_pos_as_xyz
'x, y, z'
'-x, y+1/2, -z+1/2'
'-x, -y, -z'
'x, -y-1/2, z-1/2'

loop_
_atom_site_label
_atom_site_type_symbol
_atom_site_fract_x
_atom_site_fract_y
_atom_site_fract_z
_atom_site_U_iso_or_equiv
_atom_site_adp_type
_atom_site_occupancy
_atom_site_symmetry_multiplicity
_atom_site_calc_flag
_atom_site_refinement_flags
_atom_site_disorder_assembly
_atom_site_disorder_group
Cu1 Cu 0.91775(5) 0.30355(4) 0.58627(3) 0.06191(19) Uani 1 1 d . . .
Au1 Au 0.535121(15) 0.303870(9) 0.482049(8) 0.04540(7) Uani 1 1 d . . .
N1 N 0.7195(3) 0.2865(2) 0.61128(19) 0.0524(10) Uani 1 1 d . . .
N2 N 0.5624(3) 0.2649(2) 0.62038(18) 0.0504(10) Uani 1 1 d . . .
N3 N 0.4298(3) 0.2188(2) 0.55948(19) 0.0505(10) Uani 1 1 d . . .
N4 N 0.8064(3) 0.3217(2) 0.62716(19) 0.0544(11) Uani 1 1 d . . .
N5 N 0.9169(3) 0.4066(2) 0.67996(18) 0.0510(10) Uani 1 1 d . . .
N6 N 0.9729(3) 0.3857(2) 0.6406(2) 0.0561(11) Uani 1 1 d . . .
N11 N 0.7717(3) 0.3180(2) 0.45984(19) 0.0569(12) Uani 1 1 d . . .
N12 N 0.6301(3) 0.3307(2) 0.37676(17) 0.0471(9) Uani 1 1 d . . .
N13 N 0.4967(3) 0.3920(2) 0.36231(17) 0.0480(9) Uani 1 1 d . . .
N14 N 0.8512(3) 0.2817(2) 0.49394(19) 0.0541(11) Uani 1 1 d . . .
N15 N 0.9532(3) 0.1843(2) 0.51726(18) 0.0465(9) Uani 1 1 d . . .
N16 N 0.9868(3) 0.2129(2) 0.57735(18) 0.0500(10) Uani 1 1 d . . .
C1 C 0.5086(4) 0.2598(2) 0.5586(2) 0.0479(11) Uani 1 1 d . . .
C2 C 0.5170(5) 0.2265(3) 0.6584(3) 0.0607(14) Uani 1 1 d . . .
H2 H 0.5404 0.2214 0.7029 0.073 Uiso 1 1 calc R . .
C3 C 0.4340(5) 0.1982(3) 0.6202(2) 0.0607(14) Uani 1 1 d . . .
H3 H 0.3869 0.1695 0.6325 0.073 Uiso 1 1 calc R . .
C4 C 0.3532(4) 0.1978(3) 0.5032(2) 0.0506(11) Uani 1 1 d . . .
C5 C 0.2641(4) 0.2351(3) 0.4859(3) 0.0574(13) Uani 1 1 d . . .
C6 C 0.1930(5) 0.2139(3) 0.4308(3) 0.0647(15) Uani 1 1 d . . .
H6 H 0.1312 0.2385 0.4180 0.078 Uiso 1 1 calc R . .
C7 C 0.2099(5) 0.1579(3) 0.3942(3) 0.0628(14) Uani 1 1 d . . .
C8 C 0.2985(5) 0.1211(3) 0.4145(3) 0.0612(14) Uani 1 1 d . . .
H8 H 0.3093 0.0813 0.3906 0.073 Uiso 1 1 calc R . .
C9 C 0.3723(4) 0.1402(3) 0.4684(2) 0.0574(13) Uani 1 1 d . . .
C10 C 0.2434(5) 0.2964(4) 0.5248(3) 0.0779(19) Uani 1 1 d . . .
H10A H 0.1791 0.3181 0.5031 0.117 Uiso 1 1 calc R . .
H10B H 0.2960 0.3324 0.5305 0.117 Uiso 1 1 calc R . .
H10C H 0.2416 0.2785 0.5661 0.117 Uiso 1 1 calc R . .
C11 C 0.4710(6) 0.1011(4) 0.4881(3) 0.089(2) Uani 1 1 d . . .
H11A H 0.4678 0.0590 0.4611 0.133 Uiso 1 1 calc R . .
H11B H 0.4851 0.0858 0.5322 0.133 Uiso 1 1 calc R . .
H11C H 0.5240 0.1331 0.4837 0.133 Uiso 1 1 calc R . .
C12 C 0.1344(5) 0.1372(4) 0.3326(3) 0.082(2) Uani 1 1 d . . .
H12A H 0.1579 0.1532 0.2971 0.123 Uiso 1 1 calc R . .
H12B H 0.0705 0.1599 0.3301 0.123 Uiso 1 1 calc R . .
H12C H 0.1262 0.0851 0.3308 0.123 Uiso 1 1 calc R . .
C13 C 0.6542(4) 0.3023(2) 0.6417(2) 0.0508(12) Uani 1 1 d . . .
C14 C 0.6717(4) 0.3511(3) 0.6915(2) 0.0514(12) Uani 1 1 d . . .
H14 H 0.6239 0.3591 0.7138 0.062 Uiso 1 1 calc R . .
C15 C 0.7597(4) 0.3865(3) 0.7069(2) 0.0521(12) Uani 1 1 d . . .
H15 H 0.7759 0.4202 0.7404 0.063 Uiso 1 1 calc R . .
C16 C 0.8252(4) 0.3719(2) 0.6720(2) 0.0477(11) Uani 1 1 d . . .
C17 C 0.9600(4) 0.4655(3) 0.7150(2) 0.0564(13) Uani 1 1 d . . .
C18 C 1.0437(4) 0.4801(3) 0.6979(3) 0.0667(15) Uani 1 1 d . . .
H18 H 1.0902 0.5172 0.7144 0.080 Uiso 1 1 calc R . .
C19 C 1.0487(4) 0.4302(3) 0.6515(3) 0.0647(15) Uani 1 1 d . . .
C20 C 0.9209(5) 0.5038(3) 0.7613(3) 0.0708(17) Uani 1 1 d . . .
H20A H 0.8554 0.5238 0.7399 0.106 Uiso 1 1 calc R . .
H20B H 0.9666 0.5426 0.7804 0.106 Uiso 1 1 calc R . .
H20C H 0.9149 0.4705 0.7942 0.106 Uiso 1 1 calc R . .
C21 C 1.1226(5) 0.4247(5) 0.6140(4) 0.095(2) Uani 1 1 d . . .
H21A H 1.0884 0.4094 0.5709 0.142 Uiso 1 1 calc R . .
H21B H 1.1740 0.3896 0.6339 0.142 Uiso 1 1 calc R . .
H21C H 1.1536 0.4715 0.6129 0.142 Uiso 1 1 calc R . .
C31 C 0.5567(4) 0.3459(2) 0.4030(2) 0.0478(11) Uani 1 1 d . . .
C32 C 0.6170(4) 0.3673(3) 0.3203(2) 0.0558(13) Uani 1 1 d . . .
H32 H 0.6589 0.3657 0.2933 0.067 Uiso 1 1 calc R . .
C33 C 0.5327(4) 0.4056(3) 0.3117(2) 0.0547(12) Uani 1 1 d . . .
H33 H 0.5036 0.4362 0.2771 0.066 Uiso 1 1 calc R . .
C34 C 0.4129(4) 0.4250(3) 0.3775(2) 0.0509(12) Uani 1 1 d . . .
C35 C 0.3244(4) 0.3874(3) 0.3665(2) 0.0543(12) Uani 1 1 d . . .
C36 C 0.2510(4) 0.4161(3) 0.3906(3) 0.0610(14) Uani 1 1 d . . .
H36 H 0.1894 0.3917 0.3835 0.073 Uiso 1 1 calc R . .
C37 C 0.2657(5) 0.4793(3) 0.4246(3) 0.0614(14) Uani 1 1 d . . .
C38 C 0.3523(5) 0.5173(3) 0.4307(3) 0.0634(15) Uani 1 1 d . . .
H38 H 0.3604 0.5625 0.4514 0.076 Uiso 1 1 calc R . .
C39 C 0.4287(4) 0.4914(3) 0.4074(3) 0.0576(13) Uani 1 1 d . . .
C40 C 0.3104(5) 0.3168(3) 0.3325(3) 0.0669(16) Uani 1 1 d . . .
H40A H 0.3364 0.3199 0.2960 0.100 Uiso 1 1 calc R . .
H40B H 0.2394 0.3050 0.3183 0.100 Uiso 1 1 calc R . .
H40C H 0.3461 0.2793 0.3612 0.100 Uiso 1 1 calc R . .
C41 C 0.1894(5) 0.5036(4) 0.4567(3) 0.0796(19) Uani 1 1 d . . .
H41A H 0.1226 0.4906 0.4305 0.119 Uiso 1 1 calc R . .
H41B H 0.1936 0.5556 0.4624 0.119 Uiso 1 1 calc R . .
H41C H 0.2024 0.4802 0.4979 0.119 Uiso 1 1 calc R . .
C42 C 0.5226(5) 0.5336(3) 0.4148(3) 0.0697(16) Uani 1 1 d . . .
H42A H 0.5804 0.5028 0.4327 0.105 Uiso 1 1 calc R . .
H42B H 0.5240 0.5742 0.4431 0.105 Uiso 1 1 calc R . .
H42C H 0.5247 0.5513 0.3735 0.105 Uiso 1 1 calc R . .
C43 C 0.7142(4) 0.2882(3) 0.4086(2) 0.0483(11) Uani 1 1 d . . .
C44 C 0.7291(4) 0.2208(3) 0.3873(2) 0.0458(10) Uani 1 1 d . . .
H44 H 0.6857 0.2016 0.3497 0.055 Uiso 1 1 calc R . .
C45 C 0.8095(4) 0.1826(3) 0.4229(2) 0.0470(11) Uani 1 1 d . . .
H45 H 0.8230 0.1354 0.4116 0.056 Uiso 1 1 calc R . .
C46 C 0.8697(4) 0.2161(2) 0.4760(2) 0.0447(10) Uani 1 1 d . . .
C47 C 1.0146(4) 0.1298(3) 0.5100(2) 0.0501(11) Uani 1 1 d . . .
C48 C 1.0866(4) 0.1243(3) 0.5664(3) 0.0574(13) Uani 1 1 d . . .
H48 H 1.1402 0.0912 0.5764 0.069 Uiso 1 1 calc R . .
C49 C 1.0672(4) 0.1760(3) 0.6063(2) 0.0532(12) Uani 1 1 d . . .
C50 C 1.0019(4) 0.0887(3) 0.4507(3) 0.0617(14) Uani 1 1 d . . .
H50A H 0.9472 0.0545 0.4455 0.093 Uiso 1 1 calc R . .
H50B H 1.0635 0.0628 0.4528 0.093 Uiso 1 1 calc R . .
H50C H 0.9867 0.1217 0.4148 0.093 Uiso 1 1 calc R . .
C51 C 1.1229(4) 0.1933(3) 0.6733(3) 0.0654(15) Uani 1 1 d . . .
H51A H 1.1642 0.2358 0.6742 0.098 Uiso 1 1 calc R . .
H51B H 1.1654 0.1528 0.6920 0.098 Uiso 1 1 calc R . .
H51C H 1.0755 0.2027 0.6974 0.098 Uiso 1 1 calc R . .
Cl1A Cl 0.6791(6) 0.0941(4) 0.6337(4) 0.0813(14) Uani 0.629(11) 1 d PD A 1
C62A C 0.7737(12) 0.1232(8) 0.6029(7) 0.068(4) Uani 0.629(11) 1 d PD A 1
H62A H 0.7444 0.1544 0.5661 0.081 Uiso 0.629(11) 1 calc PR A 1
H62B H 0.8212 0.1524 0.6351 0.081 Uiso 0.629(11) 1 calc PR A 1
Cl2A Cl 0.8377(5) 0.05521(16) 0.5797(3) 0.100(2) Uani 0.629(11) 1 d PD A 1
Cl1B Cl 0.6874(14) 0.0716(8) 0.6459(9) 0.131(6) Uani 0.371(11) 1 d PD A 2
C62B C 0.765(4) 0.1080(18) 0.6051(18) 0.15(2) Uani 0.371(11) 1 d PD A 2
H62C H 0.7418 0.1569 0.5914 0.184 Uiso 0.371(11) 1 calc PR A 2
H62D H 0.8330 0.1125 0.6348 0.184 Uiso 0.371(11) 1 calc PR A 2
Cl2B Cl 0.7742(8) 0.0612(3) 0.5403(4) 0.089(3) Uani 0.371(11) 1 d PD A 2
Cl3A Cl 0.4048(5) 0.1739(3) 0.2283(3) 0.148(3) Uani 0.553(5) 1 d PD B 3
C63A C 0.398(2) 0.1130(9) 0.2861(8) 0.099(10) Uani 0.553(5) 1 d PD B 3
H63A H 0.4663 0.0964 0.3082 0.119 Uiso 0.553(5) 1 calc PR B 3
H63B H 0.3713 0.1374 0.3173 0.119 Uiso 0.553(5) 1 calc PR B 3
Cl4A Cl 0.3258(3) 0.0402(2) 0.25711(19) 0.1032(15) Uani 0.553(5) 1 d PD B 3
Cl3B Cl 0.4765(4) 0.1935(3) 0.3086(3) 0.113(2) Uani 0.447(5) 1 d PD B 4
C63B C 0.406(3) 0.1175(14) 0.2815(7) 0.088(11) Uani 0.447(5) 1 d PD B 4
H63C H 0.4452 0.0743 0.2990 0.106 Uiso 0.447(5) 1 calc PR B 4
H63D H 0.3456 0.1180 0.2960 0.106 Uiso 0.447(5) 1 calc PR B 4
Cl4B Cl 0.3731(7) 0.1143(6) 0.2012(3) 0.178(4) Uani 0.447(5) 1 d PD B 4
P1 P 0.9077(2) 0.20244(16) 0.79169(14) 0.0636(8) Uiso 0.75 1 d P C 5
F11 F 0.8777(5) 0.1507(4) 0.8422(3) 0.0937(17) Uiso 0.75 1 d P C 5
F12 F 1.0223(4) 0.1769(3) 0.8179(3) 0.0867(15) Uiso 0.75 1 d P C 5
F13 F 0.8908(4) 0.1368(3) 0.7426(3) 0.0861(15) Uiso 0.75 1 d P C 5
F14 F 0.7937(5) 0.2243(3) 0.7667(3) 0.0769(18) Uiso 0.75 1 d P C 5
F15 F 0.9298(5) 0.2630(4) 0.8437(3) 0.105(2) Uiso 0.75 1 d P C 5
F16 F 0.9378(4) 0.2512(3) 0.7431(3) 0.0937(16) Uiso 0.75 1 d P C 5
S11 S 0.8779(9) 0.2017(6) 0.7877(5) 0.091(4) Uiso 0.25 1 d P D 6
O11 O 0.915(2) 0.1783(18) 0.7326(14) 0.127(9) Uiso 0.25 1 d P D 6
O12 O 0.7720(13) 0.2105(9) 0.7775(8) 0.053(4) Uiso 0.25 1 d P D 6
O13 O 0.9144(13) 0.2851(9) 0.8142(8) 0.062(4) Uiso 0.25 1 d P D 6
C62 C 0.929(2) 0.1644(15) 0.8536(12) 0.063(6) Uiso 0.25 1 d P D 6
F17 F 1.0215(13) 0.1345(10) 0.8555(8) 0.091(5) Uiso 0.25 1 d P D 6
F18 F 0.8766(18) 0.1012(15) 0.8548(12) 0.133(8) Uiso 0.25 1 d P D 6
F19 F 0.9448(17) 0.2056(12) 0.8988(11) 0.124(7) Uiso 0.25 1 d P D 6
P2 P 0.6552(2) 0.49985(15) 0.84350(13) 0.0450(6) Uiso 0.50 1 d P E 7
F21 F 0.6176(6) 0.4688(5) 0.7733(4) 0.060(2) Uiso 0.50 1 d P E 7
F22 F 0.5454(5) 0.5293(4) 0.8371(3) 0.0645(16) Uiso 0.50 1 d P E 7
F23 F 0.6273(6) 0.4281(4) 0.8752(4) 0.084(2) Uiso 0.50 1 d P E 7
F24 F 0.7639(9) 0.4666(6) 0.8482(6) 0.063(4) Uiso 0.50 1 d P E 7
F25 F 0.6797(9) 0.5712(6) 0.8088(5) 0.068(4) Uiso 0.50 1 d P E 7
F26 F 0.6949(6) 0.5364(5) 0.9120(4) 0.083(2) Uiso 0.50 1 d P E 7
S2 S 0.67995(18) 0.50310(12) 0.82688(11) 0.0362(5) Uiso 0.50 1 d P F 8
O21 O 0.6037(7) 0.4570(5) 0.7831(4) 0.051(2) Uiso 0.50 1 d P F 8
O22 O 0.7783(9) 0.4758(7) 0.8491(6) 0.050(4) Uiso 0.50 1 d P F 8
O23 O 0.6770(9) 0.5790(6) 0.8188(6) 0.049(3) Uiso 0.50 1 d P F 8
C63 C 0.6336(7) 0.4952(5) 0.8969(5) 0.048(2) Uiso 0.50 1 d P F 8
F27 F 0.5400(5) 0.5183(3) 0.8834(3) 0.0601(15) Uiso 0.50 1 d P F 8
F28 F 0.6867(5) 0.5350(4) 0.9440(4) 0.0669(17) Uiso 0.50 1 d P F 8
F29 F 0.6365(5) 0.4301(4) 0.9165(3) 0.0627(16) Uiso 0.50 1 d P F 8

loop_
_atom_site_aniso_label
_atom_site_aniso_U_11
_atom_site_aniso_U_22
_atom_site_aniso_U_33
_atom_site_aniso_U_23
_atom_site_aniso_U_13
_atom_site_aniso_U_12
Cu1 0.0682(4) 0.0603(4) 0.0462(3) -0.0159(3) -0.0014(3) 0.0238(3)
Au1 0.05593(11) 0.03503(9) 0.03949(9) 0.00474(7) 0.00440(7) 0.00939(8)
N1 0.064(3) 0.039(2) 0.046(2) -0.0081(17) 0.0018(19) 0.0104(19)
N2 0.068(3) 0.038(2) 0.0382(19) 0.0022(16) 0.0043(18) 0.0011(19)
N3 0.071(3) 0.0341(19) 0.044(2) 0.0015(16) 0.0123(19) 0.0012(19)
N4 0.062(3) 0.043(2) 0.047(2) -0.0111(17) -0.0012(19) 0.014(2)
N5 0.057(2) 0.046(2) 0.043(2) -0.0068(17) 0.0029(18) 0.0087(19)
N6 0.056(3) 0.058(3) 0.049(2) -0.012(2) 0.0060(19) 0.014(2)
N11 0.065(3) 0.049(2) 0.043(2) -0.0045(17) -0.0046(19) 0.022(2)
N12 0.054(2) 0.046(2) 0.0340(18) 0.0047(16) 0.0021(17) 0.0121(18)
N13 0.056(2) 0.043(2) 0.0377(19) 0.0084(16) 0.0021(17) 0.0095(18)
N14 0.064(3) 0.045(2) 0.042(2) -0.0076(17) -0.0021(19) 0.019(2)
N15 0.052(2) 0.040(2) 0.042(2) -0.0035(16) 0.0052(17) 0.0107(17)
N16 0.055(2) 0.048(2) 0.040(2) -0.0070(17) 0.0018(17) 0.0130(19)
C1 0.061(3) 0.031(2) 0.046(2) 0.0008(18) 0.006(2) 0.007(2)
C2 0.088(4) 0.046(3) 0.045(3) 0.005(2) 0.014(3) -0.002(3)
C3 0.088(4) 0.044(3) 0.049(3) 0.003(2) 0.018(3) -0.007(3)
C4 0.067(3) 0.037(2) 0.045(2) -0.0025(19) 0.010(2) -0.002(2)
C5 0.067(3) 0.050(3) 0.055(3) -0.008(2) 0.017(3) 0.001(3)
C6 0.058(3) 0.066(4) 0.066(3) -0.008(3) 0.012(3) 0.001(3)
C7 0.071(4) 0.062(3) 0.053(3) -0.009(3) 0.015(3) -0.010(3)
C8 0.081(4) 0.052(3) 0.050(3) -0.007(2) 0.016(3) 0.001(3)
C9 0.075(4) 0.041(3) 0.053(3) -0.001(2) 0.013(3) 0.007(3)
C10 0.082(4) 0.072(4) 0.074(4) -0.023(3) 0.014(3) 0.019(3)
C11 0.107(6) 0.068(4) 0.074(4) -0.023(3) 0.000(4) 0.042(4)
C12 0.074(4) 0.100(5) 0.064(4) -0.019(4) 0.008(3) -0.009(4)
C13 0.068(3) 0.034(2) 0.044(2) 0.0013(19) 0.005(2) 0.008(2)
C14 0.074(3) 0.038(2) 0.039(2) -0.0003(19) 0.011(2) 0.007(2)
C15 0.068(3) 0.040(2) 0.042(2) -0.0073(19) 0.006(2) 0.006(2)
C16 0.064(3) 0.036(2) 0.037(2) -0.0025(18) 0.003(2) 0.014(2)
C17 0.062(3) 0.048(3) 0.051(3) -0.011(2) 0.003(2) 0.008(2)
C18 0.059(3) 0.063(4) 0.071(4) -0.018(3) 0.008(3) -0.001(3)
C19 0.058(3) 0.072(4) 0.057(3) -0.010(3) 0.005(3) 0.014(3)
C20 0.076(4) 0.059(3) 0.075(4) -0.031(3) 0.018(3) -0.006(3)
C21 0.067(4) 0.124(7) 0.094(5) -0.035(5) 0.024(4) 0.001(4)
C31 0.053(3) 0.038(2) 0.043(2) 0.0016(19) 0.000(2) 0.009(2)
C32 0.066(3) 0.059(3) 0.037(2) 0.005(2) 0.005(2) 0.011(3)
C33 0.063(3) 0.053(3) 0.040(2) 0.008(2) 0.002(2) 0.010(3)
C34 0.056(3) 0.047(3) 0.043(2) 0.009(2) 0.004(2) 0.013(2)
C35 0.057(3) 0.050(3) 0.047(3) 0.009(2) 0.001(2) 0.011(2)
C36 0.054(3) 0.061(3) 0.060(3) 0.016(3) 0.004(2) 0.012(3)
C37 0.064(3) 0.055(3) 0.060(3) 0.017(3) 0.011(3) 0.025(3)
C38 0.082(4) 0.040(3) 0.066(3) 0.011(2) 0.017(3) 0.019(3)
C39 0.068(3) 0.040(3) 0.059(3) 0.013(2) 0.008(3) 0.012(2)
C40 0.063(4) 0.070(4) 0.056(3) -0.008(3) -0.001(3) -0.006(3)
C41 0.084(4) 0.074(4) 0.083(4) 0.021(3) 0.028(4) 0.030(4)
C42 0.077(4) 0.044(3) 0.083(4) 0.003(3) 0.015(3) 0.006(3)
C43 0.058(3) 0.046(3) 0.036(2) 0.0046(18) 0.005(2) 0.008(2)
C44 0.053(3) 0.041(2) 0.039(2) 0.0010(18) 0.005(2) 0.000(2)
C45 0.055(3) 0.039(2) 0.043(2) -0.0025(18) 0.007(2) 0.005(2)
C46 0.052(3) 0.039(2) 0.039(2) -0.0017(18) 0.007(2) 0.010(2)
C47 0.048(3) 0.040(2) 0.058(3) -0.006(2) 0.008(2) 0.008(2)
C48 0.053(3) 0.048(3) 0.063(3) -0.004(2) 0.002(2) 0.015(2)
C49 0.050(3) 0.050(3) 0.052(3) 0.001(2) 0.002(2) 0.011(2)
C50 0.060(3) 0.053(3) 0.066(3) -0.019(3) 0.009(3) 0.013(3)
C51 0.061(3) 0.072(4) 0.051(3) -0.001(3) -0.003(2) 0.016(3)
Cl1A 0.070(2) 0.065(3) 0.105(3) -0.015(2) 0.0181(17) 0.006(2)
C62A 0.075(9) 0.043(6) 0.080(8) -0.011(5) 0.015(6) 0.003(5)
Cl2A 0.122(4) 0.0546(16) 0.133(5) -0.0105(18) 0.051(4) 0.0154(18)
Cl1B 0.105(8) 0.079(8) 0.213(15) -0.065(8) 0.054(10) -0.006(6)
C62B 0.11(3) 0.060(19) 0.29(6) -0.03(2) 0.06(3) -0.033(18)
Cl2B 0.121(7) 0.059(3) 0.093(5) -0.009(3) 0.039(5) -0.014(3)
Cl3A 0.212(7) 0.104(3) 0.173(6) 0.073(4) 0.126(6) 0.062(4)
C63A 0.105(19) 0.091(16) 0.115(18) 0.057(14) 0.054(14) 0.048(12)
Cl4A 0.091(3) 0.113(3) 0.100(3) 0.004(2) 0.018(2) 0.014(2)
Cl3B 0.083(3) 0.095(3) 0.152(5) -0.050(3) 0.019(3) 0.009(2)
C63B 0.070(16) 0.12(2) 0.071(15) -0.005(14) 0.009(12) -0.025(15)
Cl4B 0.189(8) 0.208(10) 0.108(5) -0.025(5) -0.005(5) -0.069(7)

loop_
_atom_type_symbol
_atom_type_description
_atom_type_scat_dispersion_real
_atom_type_scat_dispersion_imag
_atom_type_scat_source
C C 0.0033 0.0016 'International Tables Vol C Tables 4.2.6.8 and 6.1.1.4'
H H 0.0000 0.0000 'International Tables Vol C Tables 4.2.6.8 and 6.1.1.4'
N N 0.0061 0.0033 'International Tables Vol C Tables 4.2.6.8 and 6.1.1.4'
O O 0.0106 0.0060 'International Tables Vol C Tables 4.2.6.8 and 6.1.1.4'
F F 0.0171 0.0103 'International Tables Vol C Tables 4.2.6.8 and 6.1.1.4'
P P 0.1023 0.0942 'International Tables Vol C Tables 4.2.6.8 and 6.1.1.4'
S S 0.1246 0.1234 'International Tables Vol C Tables 4.2.6.8 and 6.1.1.4'
Cl Cl 0.1484 0.1585 'International Tables Vol C Tables 4.2.6.8 and 6.1.1.4'
Cu Cu 0.3201 1.2651 'International Tables Vol C Tables 4.2.6.8 and 6.1.1.4'
Au Au -2.0133 8.8022 'International Tables Vol C Tables 4.2.6.8 and 6.1.1.4'

loop_
_geom_angle_atom_site_label_1
_geom_angle_atom_site_label_2
_geom_angle_atom_site_label_3
_geom_angle
N6 Cu1 N16 127.41(17)
N6 Cu1 N14 139.40(19)
N16 Cu1 N14 79.96(16)
N6 Cu1 N4 79.46(18)
N16 Cu1 N4 129.85(19)
N14 Cu1 N4 106.80(18)
C1 Au1 C31 177.6(2)
C13 N1 N4 117.9(4)
C1 N2 C2 110.6(4)
C1 N2 C13 123.9(4)
C2 N2 C13 125.5(4)
C1 N3 C3 111.3(4)
C1 N3 C4 123.4(4)
C3 N3 C4 125.2(5)
C16 N4 N1 120.7(5)
C16 N4 Cu1 115.6(4)
N1 N4 Cu1 123.7(3)
C17 N5 N6 110.1(5)
C17 N5 C16 132.5(5)
N6 N5 C16 116.9(4)
C19 N6 N5 106.2(4)
C19 N6 Cu1 139.6(4)
N5 N6 Cu1 114.2(4)
C43 N11 N14 118.6(4)
C31 N12 C32 111.3(4)
C31 N12 C43 121.9(4)
C32 N12 C43 126.5(4)
C31 N13 C33 110.8(4)
C31 N13 C34 120.5(4)
C33 N13 C34 128.4(4)
C46 N14 N11 119.9(4)
C46 N14 Cu1 114.3(3)
N11 N14 Cu1 122.3(3)
C47 N15 N16 110.3(4)
C47 N15 C46 132.6(4)
N16 N15 C46 117.0(4)
C49 N16 N15 105.8(4)
C49 N16 Cu1 140.3(4)
N15 N16 Cu1 112.5(3)
N3 C1 N2 104.3(4)
N3 C1 Au1 126.4(3)
N2 C1 Au1 129.2(4)
C3 C2 N2 106.8(5)
C2 C3 N3 107.0(5)
C5 C4 C9 122.4(5)
C5 C4 N3 119.4(4)
C9 C4 N3 118.2(5)
C4 C5 C6 117.6(5)
C4 C5 C10 121.9(5)
C6 C5 C10 120.5(5)
C7 C6 C5 121.8(6)
C8 C7 C6 118.4(5)
C8 C7 C12 119.9(5)
C6 C7 C12 121.7(6)
C7 C8 C9 122.4(5)
C8 C9 C4 117.4(5)
C8 C9 C11 121.3(5)
C4 C9 C11 121.2(5)
N1 C13 C14 124.0(5)
N1 C13 N2 114.5(4)
C14 C13 N2 121.4(5)
C15 C14 C13 117.3(5)
C14 C15 C16 117.7(5)
N4 C16 C15 122.1(5)
N4 C16 N5 113.4(5)
C15 C16 N5 124.6(4)
C18 C17 N5 106.1(5)
C18 C17 C20 128.0(5)
N5 C17 C20 125.9(5)
C17 C18 C19 107.3(5)
N6 C19 C18 110.3(5)
N6 C19 C21 120.2(5)
C18 C19 C21 129.5(6)
N12 C31 N13 104.7(4)
N12 C31 Au1 127.9(3)
N13 C31 Au1 127.3(4)
C33 C32 N12 105.8(5)
C32 C33 N13 107.4(4)
C35 C34 C39 123.2(5)
C35 C34 N13 119.2(5)
C39 C34 N13 117.4(5)
C34 C35 C36 117.3(5)
C34 C35 C40 121.1(5)
C36 C35 C40 121.6(5)
C37 C36 C35 121.7(6)
C38 C37 C36 118.8(6)
C38 C37 C41 121.4(6)
C36 C37 C41 119.7(6)
C37 C38 C39 122.0(6)
C34 C39 C38 116.6(6)
C34 C39 C42 122.3(5)
C38 C39 C42 121.0(5)
N11 C43 C44 124.5(4)
N11 C43 N12 114.0(4)
C44 C43 N12 121.5(4)
C45 C44 C43 117.3(4)
C44 C45 C46 116.8(4)
N14 C46 C45 123.0(4)
N14 C46 N15 113.2(4)
C45 C46 N15 123.7(4)
C48 C47 N15 105.9(4)
C48 C47 C50 129.6(5)
N15 C47 C50 124.5(4)
C47 C48 C49 107.5(4)
N16 C49 C48 110.6(4)
N16 C49 C51 119.8(5)
C48 C49 C51 129.6(5)
Cl2A C62A Cl1A 114.1(9)
Cl2B C62B Cl1B 116.1(15)
Cl4A C63A Cl3A 113.4(10)
Cl4B C63B Cl3B 110.3(10)
F16 P1 F15 92.8(4)
F16 P1 F14 93.1(3)
F15 P1 F14 92.1(4)
F16 P1 F13 89.8(3)
F15 P1 F13 175.6(4)
F14 P1 F13 91.2(3)
F16 P1 F12 89.0(3)
F15 P1 F12 89.0(4)
F14 P1 F12 177.5(4)
F13 P1 F12 87.6(3)
F16 P1 F11 179.1(4)
F15 P1 F11 87.7(4)
F14 P1 F11 87.6(4)
F13 P1 F11 89.6(4)
F12 P1 F11 90.2(4)
O12 S11 O11 118.7(16)
O12 S11 C62 111.6(15)
O11 S11 C62 116.1(17)
O12 S11 O13 98.3(12)
O11 S11 O13 113.7(16)
C62 S11 O13 94.2(13)
F19 C62 F18 119(2)
F19 C62 F17 106(2)
F18 C62 F17 99(2)
F19 C62 S11 114(2)
F18 C62 S11 107(2)
F17 C62 S11 112.0(19)
F21 P2 F22 89.8(4)
F21 P2 F26 175.8(5)
F22 P2 F26 90.2(4)
F21 P2 F23 93.9(5)
F22 P2 F23 88.7(4)
F26 P2 F23 90.3(5)
F21 P2 F24 88.1(5)
F22 P2 F24 177.3(5)
F26 P2 F24 92.0(5)
F23 P2 F24 89.6(5)
F21 P2 F25 83.9(5)
F22 P2 F25 90.3(5)
F26 P2 F25 91.9(5)
F23 P2 F25 177.5(5)
F24 P2 F25 91.3(6)
O22 S2 O23 113.0(7)
O22 S2 O21 117.5(7)
O23 S2 O21 120.1(6)
O22 S2 C63 102.7(6)
O23 S2 C63 100.3(6)
O21 S2 C63 98.0(5)
F29 C63 F28 108.0(8)
F29 C63 F27 108.4(8)
F28 C63 F27 107.0(8)
F29 C63 S2 111.8(7)
F28 C63 S2 111.2(7)
F27 C63 S2 110.3(7)

loop_
_geom_bond_atom_site_label_1
_geom_bond_atom_site_label_2
_geom_bond_distance
Cu1 N6 1.966(4)
Cu1 N16 1.989(4)
Cu1 N14 2.030(4)
Cu1 N4 2.045(5)
Au1 C1 2.013(5)
Au1 C31 2.017(5)
N1 C13 1.316(7)
N1 N4 1.342(6)
N2 C1 1.362(6)
N2 C2 1.392(7)
N2 C13 1.423(7)
N3 C1 1.350(7)
N3 C3 1.383(6)
N3 C4 1.447(6)
N4 C16 1.335(6)
N5 C17 1.381(6)
N5 N6 1.386(6)
N5 C16 1.407(7)
N6 C19 1.318(8)
N11 C43 1.312(6)
N11 N14 1.339(5)
N12 C31 1.349(7)
N12 C32 1.390(6)
N12 C43 1.430(6)
N13 C31 1.352(6)
N13 C33 1.377(7)
N13 C34 1.450(7)
N14 C46 1.336(6)
N15 C47 1.372(6)
N15 N16 1.385(5)
N15 C46 1.397(6)
N16 C49 1.321(6)
C2 C3 1.336(8)
C4 C5 1.386(8)
C4 C9 1.393(7)
C5 C6 1.394(8)
C5 C10 1.511(7)
C6 C7 1.385(8)
C7 C8 1.378(8)
C7 C12 1.517(8)
C8 C9 1.385(8)
C9 C11 1.516(8)
C13 C14 1.396(6)
C14 C15 1.356(8)
C15 C16 1.387(7)
C17 C18 1.361(8)
C17 C20 1.477(7)
C18 C19 1.404(8)
C19 C21 1.505(9)
C32 C33 1.348(7)
C34 C35 1.386(8)
C34 C39 1.393(7)
C35 C36 1.396(8)
C35 C40 1.504(8)
C36 C37 1.383(8)
C37 C38 1.380(9)
C37 C41 1.513(8)
C38 C39 1.403(8)
C39 C42 1.504(8)
C43 C44 1.381(7)
C44 C45 1.376(7)
C45 C46 1.386(6)
C47 C48 1.366(7)
C47 C50 1.486(7)
C48 C49 1.388(7)
C49 C51 1.500(7)
Cl1A C62A 1.743(12)
C62A Cl2A 1.716(12)
Cl1B C62B 1.744(16)
C62B Cl2B 1.713(17)
Cl3A C63A 1.733(14)
C63A Cl4A 1.710(14)
Cl3B C63B 1.735(14)
C63B Cl4B 1.703(15)
P1 F16 1.557(7)
P1 F15 1.580(7)
P1 F14 1.589(7)
P1 F13 1.611(7)
P1 F12 1.617(6)
P1 F11 1.622(8)
S11 O12 1.45(2)
S11 O11 1.52(3)
S11 C62 1.59(3)
S11 O13 1.69(2)
C62 F19 1.23(3)
C62 F18 1.40(4)
C62 F17 1.40(3)
P2 F21 1.600(9)
P2 F22 1.602(7)
P2 F26 1.611(9)
P2 F23 1.612(9)
P2 F24 1.623(12)
P2 F25 1.624(12)
S2 O22 1.421(13)
S2 O23 1.429(12)
S2 O21 1.494(10)
S2 C63 1.850(10)
C63 F29 1.289(12)
C63 F28 1.322(12)
C63 F27 1.332(11)
